data_4514352
loop_
_publ_author_name
'Das, Uttam K.'
'Higman, Carolyn S.'
'Gabidullin, Bulat'
'Hein, Jason E.'
'Baker, R. Tom'

_publ_section_title
;
 Efficient and Selective Iron-Complex-Catalyzed Hydroboration of Aldehydes
;
_journal_issue 2
_journal_name_full 'ACS Catalysis'
_journal_page_first 1076
_journal_paper_doi 10.1021/acscatal.7b03785
_journal_volume 8
_journal_year 2018
_chemical_formula_sum 'C31 H27 Fe N3 O S4'
_chemical_formula_weight 641.64
_chemical_name_systematic
; 
 ? 
;
_space_group_crystal_system triclinic
_space_group_IT_number 2
_space_group_name_Hall '-P 1'
_space_group_name_H-M_alt 'P -1'
_symmetry_space_group_name_Hall '-P 1'
_symmetry_space_group_name_H-M 'P -1'
_atom_sites_solution_hydrogens geom
_audit_creation_method SHELXL-2013
_cell_angle_alpha 76.1184(15)
_cell_angle_beta 89.3326(15)
_cell_angle_gamma 82.0211(15)
_cell_formula_units_Z 4
_cell_length_a 11.0218(4)
_cell_length_b 16.5594(6)
_cell_length_c 17.2264(7)
_cell_measurement_reflns_used 9884
_cell_measurement_temperature 200(2)
_cell_measurement_theta_max 24.72
_cell_measurement_theta_min 2.44
_cell_volume 3021.9(2)
_computing_cell_refinement 'APEX II, Bruker (2009)'
_computing_data_collection 'APEX II, Bruker (2009)'
_computing_data_reduction 'XPREP, Bruker (2009)'
_computing_molecular_graphics 'SHELXTL, Bruker (2004)'
_computing_publication_material 'SHELXTL, Bruker (2004)'
_computing_structure_refinement 'SHELXL-2013 (Sheldrick, 2013)'
_computing_structure_solution 'SHELXS-03 (Sheldrick, 2003)'
_diffrn_ambient_temperature 200(2)
_diffrn_measured_fraction_theta_full 0.933
_diffrn_measured_fraction_theta_max 0.985
_diffrn_measurement_device_type 'Bruker APEX-II CCD'
_diffrn_measurement_method '\f and \w scans'
_diffrn_radiation_type MoK\a
_diffrn_radiation_wavelength 0.71073
_diffrn_reflns_av_R_equivalents 0.0338
_diffrn_reflns_av_unetI/netI 0.0377
_diffrn_reflns_Laue_measured_fraction_full 0.933
_diffrn_reflns_Laue_measured_fraction_max 0.985
_diffrn_reflns_limit_h_max 12
_diffrn_reflns_limit_h_min -12
_diffrn_reflns_limit_k_max 19
_diffrn_reflns_limit_k_min -19
_diffrn_reflns_limit_l_max 20
_diffrn_reflns_limit_l_min -20
_diffrn_reflns_number 34336
_diffrn_reflns_point_group_measured_fraction_full 0.933
_diffrn_reflns_point_group_measured_fraction_max 0.985
_diffrn_reflns_theta_full 25.242
_diffrn_reflns_theta_max 24.767
_diffrn_reflns_theta_min 1.218
_exptl_absorpt_coefficient_mu 0.805
_exptl_absorpt_correction_T_max 0.7451
_exptl_absorpt_correction_T_min 0.6518
_exptl_absorpt_correction_type multi-scan
_exptl_absorpt_process_details 'SADABS, Bruker (2003)'
_exptl_crystal_colour purple
_exptl_crystal_density_diffrn 1.410
_exptl_crystal_density_meas ?
_exptl_crystal_description block
_exptl_crystal_F_000 1328
_exptl_crystal_size_max 0.190
_exptl_crystal_size_mid 0.110
_exptl_crystal_size_min 0.080
_refine_diff_density_max 1.489
_refine_diff_density_min -0.745
_refine_diff_density_rms 0.074
_refine_ls_extinction_method none
_refine_ls_goodness_of_fit_ref 1.016
_refine_ls_hydrogen_treatment constr
_refine_ls_matrix_type full
_refine_ls_number_parameters 723
_refine_ls_number_reflns 10198
_refine_ls_number_restraints 42
_refine_ls_restrained_S_all 1.016
_refine_ls_R_factor_all 0.0605
_refine_ls_R_factor_gt 0.0414
_refine_ls_shift/su_max 0.001
_refine_ls_shift/su_mean 0.000
_refine_ls_structure_factor_coef Fsqd
_refine_ls_weighting_details 'w=1/[\s^2^(Fo^2^)+(0.0740P)^2^+1.6231P] where P=(Fo^2^+2Fc^2^)/3'
_refine_ls_weighting_scheme calc
_refine_ls_wR_factor_gt 0.1083
_refine_ls_wR_factor_ref 0.1215
_reflns_Friedel_coverage 0.000
_reflns_number_gt 7957
_reflns_number_total 10198
_reflns_threshold_expression 'I > 2\s(I)'
_cod_data_source_file cs7b03785_si_004.cif
_cod_data_source_block tb161
_cod_depositor_comments
;
The following automatic conversions were performed:

'_exptl_crystal_density_meas' value 'n/a' was changed to '?' - the
value is perceived as not measured.

Automatic conversion script
Id: cif_fix_values 4973 2017-02-22 13:04:09Z antanas 

 Adding full bibliography for 4514352--4514354.cif.

2020-05-08
Z value and formula fixed to values more according to usual
chemical conventions.                 miguel
;
_cod_original_formula_sum 'C62 H54 Fe2 N6 O2 S8'
_cod_original_formula_weight 1283.29
_cod_original_formula_units_Z 2
_cod_database_code 4514352
_shelx_space_group_comment
; 
The symmetry employed for this shelxl refinement is uniquely defined 
by the following loop, which should always be used as a source of 
symmetry information in preference to the above space-group names. 
They are only intended as comments. 
;
_shelx_estimated_absorpt_t_min 0.862
_shelx_estimated_absorpt_t_max 0.938
_shelxl_version_number 2013-4

loop_
_space_group_symop_operation_xyz
'x, y, z'
'-x, -y, -z'

loop_
_atom_site_label
_atom_site_type_symbol
_atom_site_fract_x
_atom_site_fract_y
_atom_site_fract_z
_atom_site_U_iso_or_equiv
_atom_site_adp_type
_atom_site_occupancy
_atom_site_site_symmetry_order
_atom_site_calc_flag
_atom_site_refinement_flags_posn
_atom_site_refinement_flags_adp
Fe1 Fe 0.27657(4) 0.29842(2) 0.08313(2) 0.02192(12) Uani 1 1 d . .
Fe2 Fe 0.22769(4) 0.26699(3) -0.40652(2) 0.02414(12) Uani 1 1 d . .
S1 S 0.21954(7) 0.17222(5) 0.14879(4) 0.03001(19) Uani 1 1 d . .
S2 S 0.33599(8) 0.42046(5) 0.01462(4) 0.03060(19) Uani 1 1 d . .
S3 S 0.36240(7) 0.32098(5) 0.19597(4) 0.0327(2) Uani 1 1 d . .
S4 S 0.57604(9) 0.15244(6) -0.10626(5) 0.0455(2) Uani 1 1 d . .
S5 S 0.42854(7) 0.23793(5) -0.36483(4) 0.02994(19) Uani 1 1 d . .
S6 S 0.03071(7) 0.29461(6) -0.45426(5) 0.0359(2) Uani 1 1 d . .
S7 S 0.15748(8) 0.21987(5) -0.27916(4) 0.0329(2) Uani 1 1 d . .
S8 S 0.32315(8) 0.04850(5) -0.59266(5) 0.0360(2) Uani 1 1 d . .
O1 O 0.0376(2) 0.36781(16) 0.12888(16) 0.0523(7) Uani 1 1 d . .
O2 O 0.2344(2) 0.43114(16) -0.37598(16) 0.0515(7) Uani 1 1 d . .
N1 N 0.2096(2) 0.27603(14) -0.01444(13) 0.0227(5) Uani 1 1 d . .
N2 N 0.4460(2) 0.23956(15) 0.06955(14) 0.0241(5) Uani 1 1 d . .
N3 N 0.2917(2) 0.29909(15) -0.51519(14) 0.0248(5) Uani 1 1 d . .
N4 N 0.2239(2) 0.14770(15) -0.41223(13) 0.0249(5) Uani 1 1 d . .
C1 C 0.1122(3) 0.16896(18) 0.07568(17) 0.0272(7) Uani 1 1 d . .
C2 C 0.0236(3) 0.1153(2) 0.0891(2) 0.0398(8) Uani 1 1 d . .
H2A H 0.0222 0.0765 0.1396 0.048 Uiso 1 1 calc R U
C3 C -0.0617(3) 0.1169(2) 0.0313(2) 0.0489(10) Uani 1 1 d . .
H3A H -0.1205 0.0790 0.0419 0.059 Uiso 1 1 calc R U
C4 C -0.0628(3) 0.1731(2) -0.0420(2) 0.0446(9) Uani 1 1 d . .
H4A H -0.1231 0.1747 -0.0815 0.054 Uiso 1 1 calc R U
C5 C 0.0245(3) 0.2276(2) -0.0582(2) 0.0350(8) Uani 1 1 d . .
H5A H 0.0234 0.2669 -0.1085 0.042 Uiso 1 1 calc R U
C6 C 0.1136(3) 0.22418(19) -0.00047(17) 0.0263(7) Uani 1 1 d . .
C7 C 0.2481(3) 0.29648(18) -0.08698(17) 0.0266(7) Uani 1 1 d . .
H7A H 0.2110 0.2739 -0.1250 0.032 Uiso 1 1 calc R U
C8 C 0.3859(3) 0.40644(19) -0.08037(17) 0.0277(7) Uani 1 1 d . .
C9 C 0.3410(3) 0.34959(19) -0.11758(17) 0.0271(7) Uani 1 1 d . .
C10 C 0.3857(3) 0.3444(2) -0.19312(18) 0.0332(7) Uani 1 1 d . .
H10A H 0.3553 0.3071 -0.2197 0.040 Uiso 1 1 calc R U
C11 C 0.4729(3) 0.3925(2) -0.2297(2) 0.0414(8) Uani 1 1 d . .
H11A H 0.5024 0.3877 -0.2807 0.050 Uiso 1 1 calc R U
C12 C 0.5170(4) 0.4472(2) -0.1918(2) 0.0475(9) Uani 1 1 d . .
H12A H 0.5776 0.4799 -0.2164 0.057 Uiso 1 1 calc R U
C13 C 0.4729(3) 0.4548(2) -0.1177(2) 0.0408(8) Uani 1 1 d . .
H13A H 0.5025 0.4935 -0.0924 0.049 Uiso 1 1 calc R U
C14 C 0.2020(4) 0.4985(2) -0.0158(2) 0.0621(12) Uani 1 1 d . .
H14A H 0.2276 0.5514 -0.0455 0.093 Uiso 1 1 calc R U
H14B H 0.1576 0.5075 0.0317 0.093 Uiso 1 1 calc R U
H14C H 0.1483 0.4787 -0.0500 0.093 Uiso 1 1 calc R U
C15 C 0.5152(3) 0.30318(18) 0.16985(17) 0.0281(7) Uani 1 1 d . .
C16 C 0.6108(3) 0.3269(2) 0.20869(19) 0.0368(8) Uani 1 1 d . .
H16A H 0.5931 0.3523 0.2522 0.044 Uiso 1 1 calc R U
C17 C 0.7302(3) 0.3136(2) 0.1844(2) 0.0454(9) Uani 1 1 d . .
H17A H 0.7941 0.3287 0.2122 0.055 Uiso 1 1 calc R U
C18 C 0.7580(3) 0.2788(2) 0.1201(3) 0.0494(10) Uani 1 1 d . .
H18A H 0.8401 0.2716 0.1028 0.059 Uiso 1 1 calc R U
C19 C 0.6657(3) 0.2543(2) 0.0808(2) 0.0387(8) Uani 1 1 d . .
H19A H 0.6843 0.2307 0.0362 0.046 Uiso 1 1 calc R U
C20 C 0.5457(3) 0.26423(18) 0.10668(18) 0.0280(7) Uani 1 1 d . .
C21 C 0.4605(3) 0.17357(18) 0.04176(17) 0.0260(6) Uani 1 1 d . .
H21A H 0.3945 0.1686 0.0090 0.031 Uiso 1 1 calc R U
C22 C 0.6147(3) 0.0797(2) -0.01450(19) 0.0311(7) Uani 1 1 d . .
C23 C 0.5636(3) 0.10412(19) 0.05272(18) 0.0294(7) Uani 1 1 d . .
C24 C 0.5962(3) 0.0550(2) 0.1289(2) 0.0375(8) Uani 1 1 d . .
H24A H 0.5632 0.0723 0.1745 0.045 Uiso 1 1 calc R U
C25 C 0.6758(3) -0.0187(2) 0.1388(2) 0.0480(9) Uani 1 1 d . .
H25A H 0.6976 -0.0525 0.1909 0.058 Uiso 1 1 calc R U
C26 C 0.7244(3) -0.0432(2) 0.0714(3) 0.0480(10) Uani 1 1 d . .
H26A H 0.7789 -0.0942 0.0779 0.058 Uiso 1 1 calc R U
C27 C 0.6945(3) 0.0053(2) -0.0039(2) 0.0398(8) Uani 1 1 d . .
H27A H 0.7287 -0.0121 -0.0491 0.048 Uiso 1 1 calc R U
C28 C 0.6323(4) 0.0968(3) -0.1793(2) 0.0699(13) Uani 1 1 d . .
H28A H 0.6141 0.1330 -0.2330 0.105 Uiso 1 1 calc R U
H28B H 0.5925 0.0463 -0.1731 0.105 Uiso 1 1 calc R U
H28C H 0.7211 0.0806 -0.1718 0.105 Uiso 1 1 calc R U
C29 C 0.1322(3) 0.3423(2) 0.10934(19) 0.0327(7) Uani 1 1 d . .
C30 C 0.4831(3) 0.3024(2) -0.44977(18) 0.0315(7) Uani 1 1 d . .
C31 C 0.5970(3) 0.3301(2) -0.4522(2) 0.0457(9) Uani 1 1 d . .
H31A H 0.6512 0.3102 -0.4071 0.055 Uiso 1 1 calc R U
C32 C 0.6329(4) 0.3858(3) -0.5187(2) 0.0565(11) Uani 1 1 d . .
H32A H 0.7109 0.4040 -0.5188 0.068 Uiso 1 1 calc R U
C33 C 0.5560(3) 0.4153(3) -0.5854(2) 0.0514(10) Uani 1 1 d . .
H33A H 0.5805 0.4543 -0.6308 0.062 Uiso 1 1 calc R U
C34 C 0.4432(3) 0.3877(2) -0.5854(2) 0.0378(8) Uani 1 1 d . .
H34A H 0.3902 0.4075 -0.6311 0.045 Uiso 1 1 calc R U
C35 C 0.4073(3) 0.33126(19) -0.51890(18) 0.0284(7) Uani 1 1 d . .
C36 C 0.2481(3) 0.28927(19) -0.58137(17) 0.0287(7) Uani 1 1 d . .
H36A H 0.2972 0.3025 -0.6271 0.034 Uiso 1 1 calc R U
C37 C 0.0323(3) 0.2573(2) -0.54282(17) 0.0316(7) Uani 1 1 d . .
C38 C 0.1329(3) 0.26039(19) -0.59383(17) 0.0280(7) Uani 1 1 d . .
C39 C 0.1214(3) 0.2349(2) -0.66520(18) 0.0324(7) Uani 1 1 d . .
H39A H 0.1869 0.2382 -0.7017 0.039 Uiso 1 1 calc R U
C40 C 0.0172(3) 0.2052(2) -0.68332(19) 0.0368(8) Uani 1 1 d . .
H40A H 0.0118 0.1876 -0.7316 0.044 Uiso 1 1 calc R U
C41 C -0.0793(3) 0.2010(2) -0.6315(2) 0.0442(9) Uani 1 1 d . .
H41A H -0.1508 0.1799 -0.6437 0.053 Uiso 1 1 calc R U
C42 C -0.0717(3) 0.2275(2) -0.5615(2) 0.0419(9) Uani 1 1 d . .
H42A H -0.1386 0.2252 -0.5262 0.050 Uiso 1 1 calc R U
C43 C 0.0014(4) 0.4048(2) -0.4990(2) 0.0507(10) Uani 1 1 d . .
H43A H -0.0829 0.4195 -0.5204 0.076 Uiso 1 1 calc R U
H43B H 0.0586 0.4193 -0.5425 0.076 Uiso 1 1 calc R U
H43C H 0.0125 0.4362 -0.4586 0.076 Uiso 1 1 calc R U
C44 C 0.0892(3) 0.13774(19) -0.30036(18) 0.0302(7) Uani 1 1 d . .
C45 C -0.0027(3) 0.1007(2) -0.2553(2) 0.0384(8) Uani 1 1 d . .
H45A H -0.0256 0.1158 -0.2068 0.046 Uiso 1 1 calc R U
C46 C -0.0610(3) 0.0427(2) -0.2798(2) 0.0434(9) Uani 1 1 d . .
H46A H -0.1227 0.0176 -0.2476 0.052 Uiso 1 1 calc R U
C47 C -0.0309(3) 0.0202(2) -0.3508(2) 0.0444(9) Uani 1 1 d . .
H47A H -0.0748 -0.0178 -0.3686 0.053 Uiso 1 1 calc R U
C48 C 0.0641(3) 0.0535(2) -0.3960(2) 0.0348(7) Uani 1 1 d . .
H48A H 0.0864 0.0380 -0.4444 0.042 Uiso 1 1 calc R U
C49 C 0.1258(3) 0.10988(19) -0.36933(18) 0.0275(7) Uani 1 1 d . .
C50 C 0.3075(3) 0.10351(19) -0.44358(17) 0.0257(6) Uani 1 1 d . .
H50A H 0.3619 0.1340 -0.4782 0.031 Uiso 1 1 calc R U
C51 C 0.3476(3) -0.02313(19) -0.49904(18) 0.0285(7) Uani 1 1 d . .
C52 C 0.3287(3) 0.01148(19) -0.43223(18) 0.0268(7) Uani 1 1 d . .
C53 C 0.3417(3) -0.0411(2) -0.35552(18) 0.0325(7) Uani 1 1 d . .
H53A H 0.3267 -0.0178 -0.3105 0.039 Uiso 1 1 calc R U
C54 C 0.3758(3) -0.1264(2) -0.3440(2) 0.0403(8) Uani 1 1 d . .
H54A H 0.3864 -0.1616 -0.2915 0.048 Uiso 1 1 calc R U
C55 C 0.3948(3) -0.1606(2) -0.4105(2) 0.0394(8) Uani 1 1 d . .
H55A H 0.4185 -0.2193 -0.4032 0.047 Uiso 1 1 calc R U
C56 C 0.3792(3) -0.1094(2) -0.4869(2) 0.0345(8) Uani 1 1 d . .
H56A H 0.3903 -0.1336 -0.5317 0.041 Uiso 1 1 calc R U
C57 C 0.3648(3) -0.0140(2) -0.6628(2) 0.0457(9) Uani 1 1 d . .
H57A H 0.3539 0.0215 -0.7173 0.069 Uiso 1 1 calc R U
H57B H 0.3127 -0.0584 -0.6561 0.069 Uiso 1 1 calc R U
H57C H 0.4508 -0.0394 -0.6536 0.069 Uiso 1 1 calc R U
C58 C 0.2303(3) 0.3667(2) -0.38896(19) 0.0332(7) Uani 1 1 d . .
N5 N 0.8145(5) 0.4599(4) -0.3510(3) 0.1040(16) Uani 1 1 d . U
C59 C 0.8135(5) 0.3968(4) -0.3071(3) 0.0774(14) Uani 1 1 d . U
C60 C 0.8159(5) 0.3175(4) -0.2494(3) 0.0931(17) Uani 1 1 d . U
H60A H 0.8927 0.2813 -0.2535 0.140 Uiso 1 1 calc R U
H60B H 0.7465 0.2902 -0.2599 0.140 Uiso 1 1 calc R U
H60C H 0.8099 0.3272 -0.1954 0.140 Uiso 1 1 calc R U
N6 N -0.0097(7) 0.4322(4) -0.1541(4) 0.138(2) Uani 1 1 d . U
C61 C 0.0234(7) 0.4805(3) -0.2071(4) 0.0964(19) Uani 1 1 d . U
C62 C 0.0569(8) 0.5410(4) -0.2700(4) 0.126(3) Uani 1 1 d . U
H62A H 0.0125 0.5401 -0.3187 0.189 Uiso 1 1 calc R U
H62B H 0.1453 0.5297 -0.2779 0.189 Uiso 1 1 calc R U
H62C H 0.0369 0.5963 -0.2584 0.189 Uiso 1 1 calc R U

loop_
_atom_site_aniso_label
_atom_site_aniso_U_11
_atom_site_aniso_U_22
_atom_site_aniso_U_33
_atom_site_aniso_U_23
_atom_site_aniso_U_13
_atom_site_aniso_U_12
Fe1 0.0258(2) 0.0246(2) 0.0162(2) -0.00732(17) -0.00068(17) -0.00212(17)
Fe2 0.0283(2) 0.0276(2) 0.0168(2) -0.00744(18) 0.00090(17) -0.00146(18)
S1 0.0362(4) 0.0329(4) 0.0195(4) -0.0021(3) 0.0010(3) -0.0072(3)
S2 0.0463(5) 0.0264(4) 0.0215(4) -0.0075(3) -0.0033(3) -0.0099(3)
S3 0.0379(5) 0.0455(5) 0.0190(4) -0.0143(4) 0.0009(3) -0.0091(4)
S4 0.0530(6) 0.0533(6) 0.0303(5) -0.0156(4) 0.0054(4) 0.0017(4)
S5 0.0321(4) 0.0357(4) 0.0226(4) -0.0087(3) -0.0046(3) -0.0034(3)
S6 0.0303(4) 0.0508(5) 0.0254(4) -0.0121(4) 0.0019(3) 0.0034(4)
S7 0.0424(5) 0.0392(5) 0.0180(4) -0.0095(3) 0.0037(3) -0.0044(4)
S8 0.0423(5) 0.0409(5) 0.0270(4) -0.0148(4) -0.0019(4) -0.0015(4)
O1 0.0384(15) 0.0569(17) 0.0660(18) -0.0295(14) 0.0105(13) 0.0037(12)
O2 0.0659(18) 0.0350(15) 0.0567(17) -0.0189(13) -0.0001(13) -0.0037(12)
N1 0.0260(13) 0.0218(12) 0.0198(13) -0.0044(10) -0.0020(10) -0.0020(10)
N2 0.0265(13) 0.0256(13) 0.0202(13) -0.0062(11) -0.0004(10) -0.0027(10)
N3 0.0236(13) 0.0287(14) 0.0223(13) -0.0075(11) -0.0012(10) -0.0016(10)
N4 0.0273(13) 0.0330(14) 0.0156(12) -0.0078(11) 0.0011(10) -0.0046(11)
C1 0.0318(17) 0.0260(16) 0.0239(16) -0.0064(13) 0.0030(13) -0.0034(13)
C2 0.044(2) 0.0387(19) 0.037(2) -0.0041(16) 0.0051(16) -0.0179(16)
C3 0.045(2) 0.053(2) 0.055(2) -0.017(2) 0.0061(18) -0.0259(18)
C4 0.036(2) 0.059(2) 0.046(2) -0.0199(19) -0.0042(16) -0.0165(17)
C5 0.0346(18) 0.0409(19) 0.0318(18) -0.0107(15) -0.0029(14) -0.0094(15)
C6 0.0230(15) 0.0305(16) 0.0282(16) -0.0125(14) 0.0041(13) -0.0044(12)
C7 0.0338(17) 0.0278(16) 0.0191(16) -0.0065(13) -0.0043(13) -0.0054(13)
C8 0.0342(17) 0.0277(16) 0.0204(15) -0.0019(13) -0.0020(13) -0.0078(13)
C9 0.0322(17) 0.0270(16) 0.0215(15) -0.0040(13) -0.0035(13) -0.0056(13)
C10 0.046(2) 0.0323(18) 0.0221(16) -0.0058(14) 0.0004(14) -0.0080(15)
C11 0.049(2) 0.049(2) 0.0282(18) -0.0091(16) 0.0119(16) -0.0133(17)
C12 0.058(2) 0.049(2) 0.037(2) -0.0047(17) 0.0137(18) -0.0260(18)
C13 0.053(2) 0.0363(19) 0.037(2) -0.0096(16) 0.0015(16) -0.0193(16)
C14 0.088(3) 0.038(2) 0.047(2) -0.0007(18) 0.009(2) 0.021(2)
C15 0.0344(17) 0.0256(16) 0.0225(16) -0.0002(13) -0.0034(13) -0.0073(13)
C16 0.052(2) 0.0330(18) 0.0261(17) -0.0029(14) -0.0120(15) -0.0132(15)
C17 0.041(2) 0.038(2) 0.054(2) -0.0009(18) -0.0187(18) -0.0127(16)
C18 0.0296(19) 0.040(2) 0.079(3) -0.012(2) -0.0013(18) -0.0102(15)
C19 0.0324(19) 0.0326(18) 0.053(2) -0.0145(16) 0.0032(16) -0.0044(14)
C20 0.0303(17) 0.0248(16) 0.0272(16) -0.0023(13) -0.0060(13) -0.0041(13)
C21 0.0282(16) 0.0302(17) 0.0193(15) -0.0067(13) -0.0011(12) -0.0013(13)
C22 0.0273(16) 0.0329(17) 0.0376(18) -0.0174(15) -0.0008(14) -0.0034(13)
C23 0.0282(17) 0.0303(17) 0.0321(18) -0.0123(14) -0.0026(13) -0.0033(13)
C24 0.042(2) 0.0385(19) 0.0310(19) -0.0103(15) -0.0053(15) 0.0009(15)
C25 0.051(2) 0.036(2) 0.052(2) -0.0062(18) -0.0177(19) 0.0051(17)
C26 0.036(2) 0.0286(18) 0.081(3) -0.020(2) -0.0096(19) 0.0032(15)
C27 0.0322(18) 0.0385(19) 0.055(2) -0.0265(18) 0.0017(16) -0.0010(15)
C28 0.087(3) 0.087(3) 0.043(2) -0.034(2) 0.020(2) -0.009(3)
C29 0.037(2) 0.0316(18) 0.0327(18) -0.0146(15) -0.0022(15) -0.0039(14)
C30 0.0334(18) 0.0340(18) 0.0303(17) -0.0132(14) -0.0011(14) -0.0060(14)
C31 0.037(2) 0.060(2) 0.042(2) -0.0108(19) -0.0084(16) -0.0147(17)
C32 0.045(2) 0.071(3) 0.058(3) -0.012(2) 0.004(2) -0.030(2)
C33 0.050(2) 0.056(2) 0.047(2) -0.0011(19) 0.0049(19) -0.0239(19)
C34 0.039(2) 0.040(2) 0.0319(19) -0.0030(15) 0.0007(15) -0.0100(15)
C35 0.0291(17) 0.0291(16) 0.0284(17) -0.0100(14) 0.0002(13) -0.0034(13)
C36 0.0297(17) 0.0347(17) 0.0208(16) -0.0050(13) 0.0022(13) -0.0050(13)
C37 0.0293(17) 0.0425(19) 0.0196(16) -0.0036(14) -0.0027(13) -0.0005(14)
C38 0.0275(16) 0.0350(17) 0.0183(15) -0.0010(13) -0.0015(12) -0.0028(13)
C39 0.0338(18) 0.0402(19) 0.0213(16) -0.0042(14) -0.0010(13) -0.0041(14)
C40 0.0387(19) 0.049(2) 0.0247(17) -0.0105(15) -0.0040(14) -0.0078(15)
C41 0.0314(19) 0.064(2) 0.039(2) -0.0115(18) -0.0033(16) -0.0151(17)
C42 0.0247(18) 0.066(2) 0.0358(19) -0.0127(18) 0.0015(14) -0.0090(16)
C43 0.051(2) 0.045(2) 0.052(2) -0.0116(18) -0.0018(19) 0.0077(18)
C44 0.0308(17) 0.0329(17) 0.0223(16) -0.0016(13) 0.0007(13) 0.0027(13)
C45 0.0374(19) 0.045(2) 0.0274(18) -0.0011(15) 0.0070(15) -0.0004(16)
C46 0.0307(19) 0.048(2) 0.045(2) 0.0018(18) 0.0083(16) -0.0057(16)
C47 0.0323(19) 0.043(2) 0.059(2) -0.0101(18) 0.0012(17) -0.0122(16)
C48 0.0295(17) 0.0368(18) 0.0398(19) -0.0125(15) 0.0014(14) -0.0046(14)
C49 0.0247(16) 0.0290(16) 0.0256(16) -0.0033(13) 0.0001(13) 0.0013(12)
C50 0.0253(16) 0.0333(17) 0.0198(15) -0.0093(13) 0.0002(12) -0.0035(13)
C51 0.0205(15) 0.0352(17) 0.0324(17) -0.0131(14) 0.0009(13) -0.0045(13)
C52 0.0230(16) 0.0301(16) 0.0278(17) -0.0079(13) 0.0014(13) -0.0044(12)
C53 0.0299(17) 0.0404(19) 0.0267(17) -0.0080(15) 0.0042(13) -0.0041(14)
C54 0.0376(19) 0.0364(19) 0.042(2) 0.0000(16) 0.0045(16) -0.0048(15)
C55 0.0314(18) 0.0276(18) 0.059(2) -0.0096(17) 0.0035(16) -0.0046(14)
C56 0.0268(17) 0.0391(19) 0.044(2) -0.0211(16) 0.0049(14) -0.0081(14)
C57 0.051(2) 0.058(2) 0.034(2) -0.0267(18) -0.0007(16) -0.0037(18)
C58 0.0394(19) 0.0311(19) 0.0266(17) -0.0065(14) 0.0010(14) 0.0027(14)
N5 0.100(4) 0.107(4) 0.089(4) -0.006(3) 0.002(3) 0.008(3)
C59 0.064(3) 0.096(4) 0.067(3) -0.019(3) -0.006(3) 0.008(3)
C60 0.080(4) 0.098(4) 0.089(4) -0.002(3) -0.016(3) -0.006(3)
N6 0.226(7) 0.068(3) 0.115(4) -0.007(3) -0.044(4) -0.023(4)
C61 0.151(5) 0.045(3) 0.093(4) -0.026(3) -0.040(4) 0.006(3)
C62 0.210(8) 0.085(4) 0.092(4) -0.043(3) 0.027(5) -0.013(4)

loop_
_atom_type_symbol
_atom_type_description
_atom_type_scat_dispersion_real
_atom_type_scat_dispersion_imag
_atom_type_scat_source
C C 0.0033 0.0016 'International Tables Vol C Tables 4.2.6.8 and 6.1.1.4'
H H 0.0000 0.0000 'International Tables Vol C Tables 4.2.6.8 and 6.1.1.4'
N N 0.0061 0.0033 'International Tables Vol C Tables 4.2.6.8 and 6.1.1.4'
O O 0.0106 0.0060 'International Tables Vol C Tables 4.2.6.8 and 6.1.1.4'
S S 0.1246 0.1234 'International Tables Vol C Tables 4.2.6.8 and 6.1.1.4'
Fe Fe 0.3463 0.8444 'International Tables Vol C Tables 4.2.6.8 and 6.1.1.4'

loop_
_geom_angle_atom_site_label_1
_geom_angle_atom_site_label_2
_geom_angle_atom_site_label_3
_geom_angle
C29 Fe1 N1 92.52(12)
C29 Fe1 N2 171.88(12)
N1 Fe1 N2 93.45(9)
C29 Fe1 S2 96.48(11)
N1 Fe1 S2 92.59(7)
N2 Fe1 S2 88.75(7)
C29 Fe1 S1 85.21(11)
N1 Fe1 S1 85.84(7)
N2 Fe1 S1 89.74(7)
S2 Fe1 S1 177.76(3)
C29 Fe1 S3 89.93(10)
N1 Fe1 S3 177.51(7)
N2 Fe1 S3 84.07(7)
S2 Fe1 S3 87.60(3)
S1 Fe1 S3 93.90(3)
C58 Fe2 N3 93.42(13)
C58 Fe2 N4 173.07(12)
N3 Fe2 N4 93.14(10)
C58 Fe2 S6 95.06(11)
N3 Fe2 S6 91.70(7)
N4 Fe2 S6 86.96(7)
C58 Fe2 S5 86.44(11)
N3 Fe2 S5 85.64(7)
N4 Fe2 S5 91.85(7)
S6 Fe2 S5 177.03(3)
C58 Fe2 S7 90.24(11)
N3 Fe2 S7 176.06(8)
N4 Fe2 S7 83.14(7)
S6 Fe2 S7 89.44(3)
S5 Fe2 S7 93.12(3)
C1 S1 Fe1 95.57(10)
C8 S2 C14 100.04(17)
C8 S2 Fe1 107.49(10)
C14 S2 Fe1 109.39(15)
C15 S3 Fe1 97.34(10)
C22 S4 C28 103.88(19)
C30 S5 Fe2 95.37(10)
C37 S6 C43 98.59(17)
C37 S6 Fe2 105.99(10)
C43 S6 Fe2 106.80(13)
C44 S7 Fe2 95.76(10)
C51 S8 C57 104.08(16)
C7 N1 C6 117.1(2)
C7 N1 Fe1 128.1(2)
C6 N1 Fe1 114.57(18)
C21 N2 C20 121.3(2)
C21 N2 Fe1 120.9(2)
C20 N2 Fe1 116.69(19)
C36 N3 C35 117.0(2)
C36 N3 Fe2 128.4(2)
C35 N3 Fe2 114.35(18)
C50 N4 C49 120.6(3)
C50 N4 Fe2 125.0(2)
C49 N4 Fe2 114.10(18)
C2 C1 C6 117.7(3)
C2 C1 S1 123.4(2)
C6 C1 S1 118.9(2)
C3 C2 C1 121.6(3)
C2 C3 C4 120.4(3)
C3 C4 C5 119.9(3)
C4 C5 C6 119.7(3)
C5 C6 C1 120.5(3)
C5 C6 N1 122.6(3)
C1 C6 N1 116.8(2)
N1 C7 C9 128.3(3)
C13 C8 C9 120.1(3)
C13 C8 S2 117.1(2)
C9 C8 S2 122.8(2)
C8 C9 C10 118.0(3)
C8 C9 C7 126.4(3)
C10 C9 C7 115.6(3)
C11 C10 C9 121.5(3)
C12 C11 C10 119.7(3)
C11 C12 C13 120.1(3)
C12 C13 C8 120.6(3)
C16 C15 C20 117.7(3)
C16 C15 S3 122.8(3)
C20 C15 S3 119.5(2)
C17 C16 C15 120.7(3)
C18 C17 C16 120.8(3)
C17 C18 C19 119.7(3)
C18 C19 C20 120.0(3)
C19 C20 C15 120.8(3)
C19 C20 N2 123.0(3)
C15 C20 N2 116.1(3)
N2 C21 C23 130.2(3)
C27 C22 C23 119.3(3)
C27 C22 S4 125.8(3)
C23 C22 S4 114.8(2)
C24 C23 C22 119.8(3)
C24 C23 C21 119.9(3)
C22 C23 C21 119.4(3)
C25 C24 C23 120.4(3)
C24 C25 C26 119.2(3)
C27 C26 C25 120.9(3)
C26 C27 C22 120.3(3)
O1 C29 Fe1 177.0(3)
C31 C30 C35 117.4(3)
C31 C30 S5 123.3(3)
C35 C30 S5 119.2(2)
C32 C31 C30 121.4(3)
C31 C32 C33 120.5(3)
C34 C33 C32 119.5(3)
C33 C34 C35 120.2(3)
C34 C35 C30 121.0(3)
C34 C35 N3 123.1(3)
C30 C35 N3 115.9(3)
N3 C36 C38 127.6(3)
C42 C37 C38 120.7(3)
C42 C37 S6 117.3(2)
C38 C37 S6 122.0(2)
C39 C38 C37 117.5(3)
C39 C38 C36 115.9(3)
C37 C38 C36 126.6(3)
C40 C39 C38 121.3(3)
C39 C40 C41 120.1(3)
C40 C41 C42 119.8(3)
C37 C42 C41 120.5(3)
C45 C44 C49 117.7(3)
C45 C44 S7 124.1(2)
C49 C44 S7 118.1(2)
C46 C45 C44 121.0(3)
C45 C46 C47 120.9(3)
C46 C47 C48 119.6(3)
C49 C48 C47 119.1(3)
C48 C49 C44 121.3(3)
C48 C49 N4 122.9(3)
C44 C49 N4 115.7(3)
N4 C50 C52 127.9(3)
C56 C51 C52 119.0(3)
C56 C51 S8 125.3(2)
C52 C51 S8 115.7(2)
C53 C52 C51 119.6(3)
C53 C52 C50 120.4(3)
C51 C52 C50 119.7(3)
C54 C53 C52 121.0(3)
C53 C54 C55 119.2(3)
C56 C55 C54 120.4(3)
C55 C56 C51 120.8(3)
O2 C58 Fe2 178.2(3)
N5 C59 C60 177.7(6)
N6 C61 C62 176.8(8)

loop_
_geom_bond_atom_site_label_1
_geom_bond_atom_site_label_2
_geom_bond_distance
Fe1 C29 1.757(3)
Fe1 N1 1.978(2)
Fe1 N2 2.022(2)
Fe1 S2 2.2606(9)
Fe1 S1 2.2925(9)
Fe1 S3 2.3026(8)
Fe2 C58 1.753(3)
Fe2 N3 1.970(2)
Fe2 N4 2.007(2)
Fe2 S6 2.2769(9)
Fe2 S5 2.2854(8)
Fe2 S7 2.3082(9)
S1 C1 1.753(3)
S2 C8 1.778(3)
S2 C14 1.813(4)
S3 C15 1.741(3)
S4 C22 1.758(3)
S4 C28 1.788(4)
S5 C30 1.747(3)
S6 C37 1.777(3)
S6 C43 1.788(4)
S7 C44 1.754(3)
S8 C51 1.756(3)
S8 C57 1.789(3)
O1 C29 1.147(4)
O2 C58 1.148(4)
N1 C7 1.297(4)
N1 C6 1.436(4)
N2 C21 1.284(4)
N2 C20 1.432(4)
N3 C36 1.296(4)
N3 C35 1.443(4)
N4 C50 1.291(4)
N4 C49 1.433(4)
C1 C2 1.391(4)
C1 C6 1.409(4)
C2 C3 1.370(5)
C3 C4 1.377(5)
C4 C5 1.389(5)
C5 C6 1.391(4)
C7 C9 1.454(4)
C8 C13 1.388(4)
C8 C9 1.403(4)
C9 C10 1.404(4)
C10 C11 1.383(5)
C11 C12 1.378(5)
C12 C13 1.387(5)
C15 C16 1.403(4)
C15 C20 1.408(4)
C16 C17 1.382(5)
C17 C18 1.379(5)
C18 C19 1.386(5)
C19 C20 1.391(5)
C21 C23 1.479(4)
C22 C27 1.386(4)
C22 C23 1.403(4)
C23 C24 1.390(4)
C24 C25 1.376(5)
C25 C26 1.397(5)
C26 C27 1.369(5)
C30 C31 1.392(5)
C30 C35 1.408(4)
C31 C32 1.380(5)
C32 C33 1.383(5)
C33 C34 1.382(5)
C34 C35 1.386(4)
C36 C38 1.452(4)
C37 C42 1.379(4)
C37 C38 1.406(4)
C38 C39 1.405(4)
C39 C40 1.378(4)
C40 C41 1.379(5)
C41 C42 1.386(5)
C44 C45 1.389(4)
C44 C49 1.410(4)
C45 C46 1.373(5)
C46 C47 1.387(5)
C47 C48 1.394(5)
C48 C49 1.391(4)
C50 C52 1.475(4)
C51 C56 1.388(4)
C51 C52 1.405(4)
C52 C53 1.394(4)
C53 C54 1.377(5)
C54 C55 1.396(5)
C55 C56 1.382(5)
N5 C59 1.135(7)
C59 C60 1.441(8)
N6 C61 1.152(8)
C61 C62 1.374(9)

loop_
_geom_torsion_atom_site_label_1
_geom_torsion_atom_site_label_2
_geom_torsion_atom_site_label_3
_geom_torsion_atom_site_label_4
_geom_torsion
Fe1 S1 C1 C2 -164.4(3)
Fe1 S1 C1 C6 14.6(2)
C6 C1 C2 C3 -1.5(5)
S1 C1 C2 C3 177.4(3)
C1 C2 C3 C4 -0.8(6)
C2 C3 C4 C5 1.2(6)
C3 C4 C5 C6 0.8(5)
C4 C5 C6 C1 -3.2(5)
C4 C5 C6 N1 177.2(3)
C2 C1 C6 C5 3.6(4)
S1 C1 C6 C5 -175.5(2)
C2 C1 C6 N1 -176.9(3)
S1 C1 C6 N1 4.1(4)
C7 N1 C6 C5 -31.2(4)
Fe1 N1 C6 C5 154.1(2)
C7 N1 C6 C1 149.2(3)
Fe1 N1 C6 C1 -25.4(3)
C6 N1 C7 C9 178.2(3)
Fe1 N1 C7 C9 -8.0(5)
C14 S2 C8 C13 93.4(3)
Fe1 S2 C8 C13 -152.4(2)
C14 S2 C8 C9 -86.5(3)
Fe1 S2 C8 C9 27.7(3)
C13 C8 C9 C10 -0.7(5)
S2 C8 C9 C10 179.2(2)
C13 C8 C9 C7 -178.4(3)
S2 C8 C9 C7 1.5(5)
N1 C7 C9 C8 -17.4(5)
N1 C7 C9 C10 164.9(3)
C8 C9 C10 C11 1.1(5)
C7 C9 C10 C11 179.1(3)
C9 C10 C11 C12 -0.4(5)
C10 C11 C12 C13 -0.7(6)
C11 C12 C13 C8 1.2(6)
C9 C8 C13 C12 -0.4(5)
S2 C8 C13 C12 179.7(3)
Fe1 S3 C15 C16 164.9(2)
Fe1 S3 C15 C20 -14.4(2)
C20 C15 C16 C17 1.2(5)
S3 C15 C16 C17 -178.1(3)
C15 C16 C17 C18 1.6(5)
C16 C17 C18 C19 -2.0(6)
C17 C18 C19 C20 -0.5(5)
C18 C19 C20 C15 3.5(5)
C18 C19 C20 N2 -179.3(3)
C16 C15 C20 C19 -3.7(4)
S3 C15 C20 C19 175.6(2)
C16 C15 C20 N2 178.9(3)
S3 C15 C20 N2 -1.8(4)
C21 N2 C20 C19 36.2(4)
Fe1 N2 C20 C19 -156.0(2)
C21 N2 C20 C15 -146.5(3)
Fe1 N2 C20 C15 21.3(3)
C20 N2 C21 C23 12.1(5)
Fe1 N2 C21 C23 -155.1(3)
C28 S4 C22 C27 13.1(3)
C28 S4 C22 C23 -170.7(3)
C27 C22 C23 C24 1.9(5)
S4 C22 C23 C24 -174.5(2)
C27 C22 C23 C21 -167.8(3)
S4 C22 C23 C21 15.7(4)
N2 C21 C23 C24 60.7(5)
N2 C21 C23 C22 -129.6(3)
C22 C23 C24 C25 -1.7(5)
C21 C23 C24 C25 168.0(3)
C23 C24 C25 C26 0.5(5)
C24 C25 C26 C27 0.5(5)
C25 C26 C27 C22 -0.3(5)
C23 C22 C27 C26 -0.9(5)
S4 C22 C27 C26 175.1(3)
Fe2 S5 C30 C31 161.9(3)
Fe2 S5 C30 C35 -15.4(2)
C35 C30 C31 C32 2.1(5)
S5 C30 C31 C32 -175.3(3)
C30 C31 C32 C33 -0.4(6)
C31 C32 C33 C34 -0.9(6)
C32 C33 C34 C35 0.4(6)
C33 C34 C35 C30 1.4(5)
C33 C34 C35 N3 -179.2(3)
C31 C30 C35 C34 -2.6(5)
S5 C30 C35 C34 174.9(3)
C31 C30 C35 N3 178.0(3)
S5 C30 C35 N3 -4.5(4)
C36 N3 C35 C34 32.7(4)
Fe2 N3 C35 C34 -152.1(3)
C36 N3 C35 C30 -147.9(3)
Fe2 N3 C35 C30 27.3(3)
C35 N3 C36 C38 -178.2(3)
Fe2 N3 C36 C38 7.4(5)
C43 S6 C37 C42 -101.2(3)
Fe2 S6 C37 C42 148.5(3)
C43 S6 C37 C38 76.6(3)
Fe2 S6 C37 C38 -33.7(3)
C42 C37 C38 C39 2.1(5)
S6 C37 C38 C39 -175.5(2)
C42 C37 C38 C36 -179.4(3)
S6 C37 C38 C36 3.0(5)
N3 C36 C38 C39 -164.3(3)
N3 C36 C38 C37 17.2(5)
C37 C38 C39 C40 -2.2(5)
C36 C38 C39 C40 179.1(3)
C38 C39 C40 C41 0.8(5)
C39 C40 C41 C42 0.7(6)
C38 C37 C42 C41 -0.7(5)
S6 C37 C42 C41 177.1(3)
C40 C41 C42 C37 -0.7(6)
Fe2 S7 C44 C45 -158.5(3)
Fe2 S7 C44 C49 18.6(2)
C49 C44 C45 C46 -3.9(5)
S7 C44 C45 C46 173.2(3)
C44 C45 C46 C47 -0.9(5)
C45 C46 C47 C48 3.4(5)
C46 C47 C48 C49 -0.9(5)
C47 C48 C49 C44 -4.0(5)
C47 C48 C49 N4 -179.5(3)
C45 C44 C49 C48 6.3(4)
S7 C44 C49 C48 -170.9(2)
C45 C44 C49 N4 -177.8(3)
S7 C44 C49 N4 4.9(4)
C50 N4 C49 C48 -42.9(4)
Fe2 N4 C49 C48 144.0(2)
C50 N4 C49 C44 141.4(3)
Fe2 N4 C49 C44 -31.8(3)
C49 N4 C50 C52 -9.7(4)
Fe2 N4 C50 C52 162.6(2)
C57 S8 C51 C56 -6.2(3)
C57 S8 C51 C52 176.1(2)
C56 C51 C52 C53 -0.1(4)
S8 C51 C52 C53 177.7(2)
C56 C51 C52 C50 173.8(3)
S8 C51 C52 C50 -8.4(4)
N4 C50 C52 C53 -53.0(4)
N4 C50 C52 C51 133.1(3)
C51 C52 C53 C54 1.7(4)
C50 C52 C53 C54 -172.2(3)
C52 C53 C54 C55 -1.6(5)
C53 C54 C55 C56 -0.1(5)
C54 C55 C56 C51 1.7(5)
C52 C51 C56 C55 -1.5(4)
S8 C51 C56 C55 -179.1(2)
